data_7014964
loop_
_publ_author_name
'Liu, Yu-Chiao'
'Tu, Ling-Kuang'
'Yen, Tao-Hung'
'Lee, Gene-Hsiang'
'Chiang, Ming-Hsi'

_publ_section_title
;
 Influences on the rotated structure of diiron dithiolate complexes:
 electronic asymmetry vs. secondary coordination sphere interaction
;
_journal_issue 11
_journal_name_full 'Dalton Transactions'
_journal_page_first 2528
_journal_paper_doi 10.1039/c0dt01332c
_journal_volume 40
_journal_year 2011
_chemical_formula_sum 'C88 H106 Fe4 N2 O12 P4 S4'
_chemical_formula_weight 1859.27
_chemical_name_systematic
;
?
;
_space_group_IT_number 9
_symmetry_cell_setting monoclinic
_symmetry_space_group_name_Hall 'C -2yc'
_symmetry_space_group_name_H-M 'C 1 c 1'
_atom_sites_solution_hydrogens geom
_atom_sites_solution_primary direct
_atom_sites_solution_secondary difmap
_audit_creation_method SHELXL-97
_cell_angle_alpha 90.00
_cell_angle_beta 123.2606(12)
_cell_angle_gamma 90.00
_cell_formula_units_Z 4
_cell_length_a 37.7214(7)
_cell_length_b 13.5805(3)
_cell_length_c 21.1039(4)
_cell_measurement_reflns_used 30121
_cell_measurement_temperature 150(2)
_cell_measurement_theta_max 27.50
_cell_measurement_theta_min 1.29
_cell_volume 9040.0(3)
_computing_cell_refinement DENZO-SMN
_computing_data_collection 'NONIUS COLLECT'
_computing_data_reduction DENZO-SMN
_computing_molecular_graphics 'Bruker SHELXTL'
_computing_publication_material 'Bruker SHELXTL'
_computing_structure_refinement 'SHELXL-97 (Sheldrick, 1997)'
_computing_structure_solution 'SHELXS-97 (Sheldrick, 1990)'
_diffrn_ambient_temperature 150(2)
_diffrn_measured_fraction_theta_full 0.992
_diffrn_measured_fraction_theta_max 0.992
_diffrn_measurement_device_type 'NONIUS KappaCCD'
_diffrn_measurement_method '\w scans'
_diffrn_radiation_monochromator graphite
_diffrn_radiation_source 'fine-focus sealed tube'
_diffrn_radiation_type MoK\a
_diffrn_radiation_wavelength 0.71073
_diffrn_reflns_av_R_equivalents 0.0508
_diffrn_reflns_av_sigmaI/netI 0.0933
_diffrn_reflns_limit_h_max 46
_diffrn_reflns_limit_h_min -48
_diffrn_reflns_limit_k_max 17
_diffrn_reflns_limit_k_min -17
_diffrn_reflns_limit_l_max 27
_diffrn_reflns_limit_l_min -25
_diffrn_reflns_number 30121
_diffrn_reflns_theta_full 27.50
_diffrn_reflns_theta_max 27.50
_diffrn_reflns_theta_min 1.29
_exptl_absorpt_coefficient_mu 0.851
_exptl_absorpt_correction_T_max 0.913
_exptl_absorpt_correction_T_min 0.835
_exptl_absorpt_correction_type multi-scan
_exptl_crystal_colour red
_exptl_crystal_density_diffrn 1.366
_exptl_crystal_density_method 'not measured'
_exptl_crystal_description rod
_exptl_crystal_F_000 3888
_exptl_crystal_size_max 0.38
_exptl_crystal_size_mid 0.17
_exptl_crystal_size_min 0.10
_refine_diff_density_max 0.890
_refine_diff_density_min -0.648
_refine_diff_density_rms 0.150
_refine_ls_abs_structure_details 'Flack H D (1983), Acta Cryst. A39, 876-881'
_refine_ls_abs_structure_Flack -0.016(12)
_refine_ls_extinction_method none
_refine_ls_goodness_of_fit_ref 1.030
_refine_ls_hydrogen_treatment constr
_refine_ls_matrix_type full
_refine_ls_number_parameters 931
_refine_ls_number_reflns 18044
_refine_ls_number_restraints 4
_refine_ls_restrained_S_all 1.030
_refine_ls_R_factor_all 0.0862
_refine_ls_R_factor_gt 0.0511
_refine_ls_shift/su_max 0.009
_refine_ls_shift/su_mean 0.000
_refine_ls_structure_factor_coef Fsqd
_refine_ls_weighting_details 'calc w=1/[\s^2^(Fo^2^)+(0.0601P)^2^+0.0000P] where P=(Fo^2^+2Fc^2^)/3'
_refine_ls_weighting_scheme calc
_refine_ls_wR_factor_gt 0.1119
_refine_ls_wR_factor_ref 0.1279
_reflns_number_gt 12807
_reflns_number_total 18044
_reflns_threshold_expression >2sigma(I)
_cod_data_source_file C0DT01332C.TXT
_cod_data_source_block 7
_cod_depositor_comments
;
The following automatic conversions were performed:
'_symmetry_cell_setting' value 'Monoclinic' changed to 'monoclinic'
according to '/home/saulius/struct/CIF-dictionaries/cif_core.dic'
dictionary named 'cif_core.dic' version 2.4.1 from 2010-06-29.

Automatic conversion script
Id: cif_fix_enum 1555 2011-01-17 13:19:09Z saulius 
;
_cod_original_sg_symbol_H-M Cc
_cod_database_code 7014964

loop_
_symmetry_equiv_pos_as_xyz
'x, y, z'
'x, -y, z+1/2'
'x+1/2, y+1/2, z'
'x+1/2, -y+1/2, z+1/2'

loop_
_atom_site_label
_atom_site_type_symbol
_atom_site_fract_x
_atom_site_fract_y
_atom_site_fract_z
_atom_site_U_iso_or_equiv
_atom_site_adp_type
_atom_site_occupancy
_atom_site_symmetry_multiplicity
_atom_site_calc_flag
_atom_site_refinement_flags
_atom_site_disorder_assembly
_atom_site_disorder_group
Fe1 Fe 0.49000(2) -0.04326(5) 0.98146(4) 0.02631(17) Uani 1 1 d . . .
Fe2 Fe 0.47870(2) -0.05790(5) 0.85235(4) 0.02764(17) Uani 1 1 d . . .
Fe3 Fe 0.25790(2) -0.01705(6) 0.80477(4) 0.02845(17) Uani 1 1 d . . .
Fe4 Fe 0.30170(2) 0.13444(5) 0.86942(4) 0.02982(17) Uani 1 1 d . . .
S1 S 0.47565(4) 0.08628(9) 0.90310(7) 0.0286(3) Uani 1 1 d . . .
S2 S 0.31207(4) 0.03369(10) 0.79614(7) 0.0315(3) Uani 1 1 d . . .
S3 S 0.42919(4) -0.09631(10) 0.87642(7) 0.0290(3) Uani 1 1 d . . .
S4 S 0.31077(4) -0.01014(10) 0.93005(7) 0.0307(3) Uani 1 1 d . . .
P1 P 0.55809(4) -0.00503(10) 1.04522(7) 0.0271(3) Uani 1 1 d . . .
P2 P 0.54366(4) -0.01379(10) 0.88840(7) 0.0278(3) Uani 1 1 d . . .
P3 P 0.21342(4) 0.00028(10) 0.84250(7) 0.0282(3) Uani 1 1 d . . .
P4 P 0.26639(4) 0.18650(10) 0.91845(8) 0.0295(3) Uani 1 1 d . . .
C1 C 0.50427(16) -0.1632(4) 1.0169(3) 0.0344(13) Uani 1 1 d . . .
C2 C 0.47485(17) 0.0052(4) 1.0422(3) 0.0354(13) Uani 1 1 d . . .
C3 C 0.49249(17) -0.1817(4) 0.8549(3) 0.0345(13) Uani 1 1 d . . .
C4 C 0.45078(17) -0.0346(5) 0.7537(3) 0.0389(14) Uani 1 1 d . . .
C5 C 0.25300(18) -0.1420(4) 0.7796(3) 0.0368(13) Uani 1 1 d . . .
C6 C 0.21983(18) 0.0349(4) 0.7173(3) 0.0360(13) Uani 1 1 d . . .
C7 C 0.35020(19) 0.1980(5) 0.9265(4) 0.0422(14) Uani 1 1 d . . .
C8 C 0.27661(18) 0.2229(4) 0.7976(3) 0.0379(13) Uani 1 1 d . . .
C9 C 0.42131(16) 0.1309(4) 0.8626(3) 0.0325(12) Uani 1 1 d . . .
H9A H 0.4028 0.0748 0.8562 0.039 Uiso 1 1 calc R . .
H9B H 0.4211 0.1784 0.8980 0.039 Uiso 1 1 calc R . .
C10 C 0.40387(16) 0.1804(4) 0.7865(3) 0.0370(13) Uani 1 1 d . . .
H10A H 0.4176 0.2452 0.7940 0.044 Uiso 1 1 calc R . .
H10B H 0.4100 0.1393 0.7548 0.044 Uiso 1 1 calc R . .
C11 C 0.33477(19) 0.1073(4) 0.7016(3) 0.0391(14) Uani 1 1 d . . .
H11A H 0.3541 0.0498 0.7198 0.047 Uiso 1 1 calc R . .
H11B H 0.3256 0.1203 0.6486 0.047 Uiso 1 1 calc R . .
C12 C 0.29599(18) 0.0822(4) 0.7035(3) 0.0366(13) Uani 1 1 d . . .
H12A H 0.2785 0.0327 0.6639 0.044 Uiso 1 1 calc R . .
H12B H 0.2785 0.1420 0.6925 0.044 Uiso 1 1 calc R . .
C13 C 0.3417(2) 0.2871(5) 0.7088(3) 0.0469(15) Uani 1 1 d . . .
H13 H 0.3101 0.2825 0.6798 0.056 Uiso 1 1 calc R . .
C14 C 0.3546(2) 0.3699(5) 0.7658(4) 0.0575(18) Uani 1 1 d . . .
H14A H 0.3436 0.3565 0.7976 0.086 Uiso 1 1 calc R . .
H14B H 0.3428 0.4322 0.7388 0.086 Uiso 1 1 calc R . .
H14C H 0.3855 0.3744 0.7977 0.086 Uiso 1 1 calc R . .
C15 C 0.3530(2) 0.3101(5) 0.6509(4) 0.0546(17) Uani 1 1 d . . .
H15A H 0.3837 0.3191 0.6773 0.082 Uiso 1 1 calc R . .
H15B H 0.3385 0.3706 0.6235 0.082 Uiso 1 1 calc R . .
H15C H 0.3440 0.2554 0.6149 0.082 Uiso 1 1 calc R . .
C16 C 0.41746(17) -0.2277(4) 0.8716(3) 0.0339(13) Uani 1 1 d . . .
H16A H 0.4092 -0.2541 0.8215 0.041 Uiso 1 1 calc R . .
H16B H 0.4430 -0.2635 0.9111 0.041 Uiso 1 1 calc R . .
C17 C 0.38157(17) -0.2436(4) 0.8833(3) 0.0369(13) Uani 1 1 d . . .
H17A H 0.3578 -0.1990 0.8490 0.044 Uiso 1 1 calc R . .
H17B H 0.3712 -0.3121 0.8693 0.044 Uiso 1 1 calc R . .
C18 C 0.35973(18) -0.1806(4) 0.9641(3) 0.0360(13) Uani 1 1 d . . .
H18A H 0.3633 -0.1957 1.0132 0.043 Uiso 1 1 calc R . .
H18B H 0.3321 -0.2076 0.9230 0.043 Uiso 1 1 calc R . .
C19 C 0.36051(16) -0.0703(4) 0.9548(3) 0.0333(13) Uani 1 1 d . . .
H19A H 0.3658 -0.0565 0.9147 0.040 Uiso 1 1 calc R . .
H19B H 0.3842 -0.0418 1.0027 0.040 Uiso 1 1 calc R . .
C20 C 0.41416(19) -0.3116(4) 1.0101(3) 0.0441(15) Uani 1 1 d . . .
H20 H 0.4333 -0.3414 0.9963 0.053 Uiso 1 1 calc R . .
C21 C 0.4423(2) -0.2791(6) 1.0937(4) 0.064(2) Uani 1 1 d . . .
H21A H 0.4633 -0.2312 1.0995 0.096 Uiso 1 1 calc R . .
H21B H 0.4569 -0.3367 1.1257 0.096 Uiso 1 1 calc R . .
H21C H 0.4246 -0.2490 1.1092 0.096 Uiso 1 1 calc R . .
C22 C 0.3828(2) -0.3922(5) 1.0000(4) 0.0595(19) Uani 1 1 d . . .
H22A H 0.3656 -0.3680 1.0186 0.089 Uiso 1 1 calc R . .
H22B H 0.3985 -0.4509 1.0287 0.089 Uiso 1 1 calc R . .
H22C H 0.3642 -0.4090 0.9461 0.089 Uiso 1 1 calc R . .
C23 C 0.58076(17) -0.0399(4) 0.9905(3) 0.0316(12) Uani 1 1 d . . .
H23A H 0.5876 -0.1110 0.9975 0.038 Uiso 1 1 calc R . .
H23B H 0.6074 -0.0030 1.0097 0.038 Uiso 1 1 calc R . .
C24 C 0.59196(16) -0.0710(4) 1.1348(3) 0.0289(11) Uani 1 1 d . . .
C25 C 0.57992(19) -0.0722(4) 1.1869(3) 0.0405(14) Uani 1 1 d . . .
H25 H 0.5543 -0.0407 1.1743 0.049 Uiso 1 1 calc R . .
C26 C 0.60435(19) -0.1180(4) 1.2557(3) 0.0410(14) Uani 1 1 d . . .
H26 H 0.5957 -0.1175 1.2903 0.049 Uiso 1 1 calc R . .
C27 C 0.6415(2) -0.1649(4) 1.2750(3) 0.0431(14) Uani 1 1 d . . .
H27 H 0.6584 -0.1967 1.3227 0.052 Uiso 1 1 calc R . .
C28 C 0.65377(18) -0.1653(4) 1.2247(3) 0.0394(14) Uani 1 1 d . . .
H28 H 0.6792 -0.1978 1.2378 0.047 Uiso 1 1 calc R . .
C29 C 0.62925(16) -0.1183(4) 1.1542(3) 0.0328(12) Uani 1 1 d . . .
H29 H 0.6381 -0.1189 1.1199 0.039 Uiso 1 1 calc R . .
C30 C 0.57753(17) 0.1207(4) 1.0754(3) 0.0315(12) Uani 1 1 d . . .
C31 C 0.62098(17) 0.1413(4) 1.1105(3) 0.0361(13) Uani 1 1 d . . .
H31 H 0.6400 0.0896 1.1185 0.043 Uiso 1 1 calc R . .
C32 C 0.63638(18) 0.2361(4) 1.1335(3) 0.0368(13) Uani 1 1 d . . .
H32 H 0.6657 0.2497 1.1563 0.044 Uiso 1 1 calc R . .
C33 C 0.6089(2) 0.3098(4) 1.1229(3) 0.0421(14) Uani 1 1 d . . .
H33 H 0.6193 0.3751 1.1375 0.051 Uiso 1 1 calc R . .
C34 C 0.56643(19) 0.2919(4) 1.0918(3) 0.0402(14) Uani 1 1 d . . .
H34 H 0.5482 0.3434 1.0874 0.048 Uiso 1 1 calc R . .
C35 C 0.55064(17) 0.1969(4) 1.0667(3) 0.0326(12) Uani 1 1 d . . .
H35 H 0.5212 0.1843 1.0435 0.039 Uiso 1 1 calc R . .
C36 C 0.55451(17) 0.1128(4) 0.8761(3) 0.0320(12) Uani 1 1 d . . .
C37 C 0.5930(2) 0.1593(5) 0.9254(3) 0.0465(15) Uani 1 1 d . . .
H37 H 0.6141 0.1256 0.9698 0.056 Uiso 1 1 calc R . .
C38 C 0.6014(3) 0.2525(5) 0.9119(4) 0.0609(19) Uani 1 1 d . . .
H38 H 0.6278 0.2832 0.9471 0.073 Uiso 1 1 calc R . .
C39 C 0.5711(2) 0.3018(5) 0.8462(4) 0.0601(19) Uani 1 1 d . . .
H39 H 0.5769 0.3658 0.8359 0.072 Uiso 1 1 calc R . .
C40 C 0.5327(2) 0.2580(5) 0.7963(4) 0.0590(18) Uani 1 1 d . . .
H40 H 0.5118 0.2919 0.7518 0.071 Uiso 1 1 calc R . .
C41 C 0.52460(19) 0.1638(5) 0.8111(3) 0.0450(15) Uani 1 1 d . . .
H41 H 0.4981 0.1337 0.7762 0.054 Uiso 1 1 calc R . .
C42 C 0.56857(17) -0.0807(4) 0.8472(3) 0.0356(13) Uani 1 1 d . . .
C43 C 0.6118(2) -0.0908(6) 0.8842(4) 0.059(2) Uani 1 1 d . . .
H43 H 0.6296 -0.0636 0.9334 0.070 Uiso 1 1 calc R . .
C44 C 0.6298(2) -0.1403(6) 0.8508(4) 0.071(2) Uani 1 1 d . . .
H44 H 0.6597 -0.1462 0.8770 0.086 Uiso 1 1 calc R . .
C45 C 0.6039(2) -0.1809(5) 0.7793(4) 0.0582(19) Uani 1 1 d . . .
H45 H 0.6160 -0.2153 0.7564 0.070 Uiso 1 1 calc R . .
C46 C 0.5614(2) -0.1713(5) 0.7422(4) 0.0566(18) Uani 1 1 d . . .
H46 H 0.5437 -0.1988 0.6930 0.068 Uiso 1 1 calc R . .
C47 C 0.5434(2) -0.1216(5) 0.7753(3) 0.0456(15) Uani 1 1 d . . .
H47 H 0.5134 -0.1154 0.7485 0.055 Uiso 1 1 calc R . .
C48 C 0.21437(16) 0.1281(4) 0.8719(3) 0.0316(12) Uani 1 1 d . . .
H48A H 0.1940 0.1673 0.8267 0.038 Uiso 1 1 calc R . .
H48B H 0.2046 0.1293 0.9069 0.038 Uiso 1 1 calc R . .
C49 C 0.22078(16) -0.0783(4) 0.9200(3) 0.0332(12) Uani 1 1 d . . .
C50 C 0.20556(18) -0.0509(4) 0.9636(3) 0.0390(13) Uani 1 1 d . . .
H50 H 0.1933 0.0123 0.9573 0.047 Uiso 1 1 calc R . .
C51 C 0.20822(19) -0.1171(5) 1.0175(3) 0.0493(16) Uani 1 1 d . . .
H51 H 0.1975 -0.0989 1.0473 0.059 Uiso 1 1 calc R . .
C52 C 0.22663(19) -0.2089(5) 1.0269(3) 0.0448(15) Uani 1 1 d . . .
H52 H 0.2286 -0.2537 1.0633 0.054 Uiso 1 1 calc R . .
C53 C 0.2419(2) -0.2346(5) 0.9834(3) 0.0470(16) Uani 1 1 d . . .
H53 H 0.2539 -0.2982 0.9893 0.056 Uiso 1 1 calc R . .
C54 C 0.24027(17) -0.1704(4) 0.9312(3) 0.0368(13) Uani 1 1 d . . .
H54 H 0.2522 -0.1883 0.9032 0.044 Uiso 1 1 calc R . .
C55 C 0.15653(16) -0.0174(4) 0.7743(3) 0.0305(12) Uani 1 1 d . . .
C56 C 0.12656(18) 0.0332(5) 0.7810(3) 0.0415(14) Uani 1 1 d . . .
H56 H 0.1356 0.0811 0.8197 0.050 Uiso 1 1 calc R . .
C57 C 0.08325(18) 0.0137(5) 0.7310(3) 0.0478(16) Uani 1 1 d . . .
H57 H 0.0631 0.0495 0.7355 0.057 Uiso 1 1 calc R . .
C58 C 0.06971(19) -0.0557(5) 0.6762(4) 0.0474(16) Uani 1 1 d . . .
H58 H 0.0403 -0.0694 0.6430 0.057 Uiso 1 1 calc R . .
C59 C 0.0992(2) -0.1062(5) 0.6693(4) 0.0528(17) Uani 1 1 d . . .
H59 H 0.0900 -0.1548 0.6310 0.063 Uiso 1 1 calc R . .
C60 C 0.14237(19) -0.0866(4) 0.7180(3) 0.0434(14) Uani 1 1 d . . .
H60 H 0.1622 -0.1216 0.7122 0.052 Uiso 1 1 calc R . .
C61 C 0.28682(17) 0.1738(4) 1.0188(3) 0.0355(13) Uani 1 1 d . . .
C62 C 0.32932(19) 0.1508(5) 1.0721(3) 0.0434(14) Uani 1 1 d . . .
H62 H 0.3478 0.1376 1.0558 0.052 Uiso 1 1 calc R . .
C63 C 0.3447(2) 0.1472(5) 1.1496(3) 0.0546(17) Uani 1 1 d . . .
H63 H 0.3737 0.1321 1.1855 0.065 Uiso 1 1 calc R . .
C64 C 0.3185(2) 0.1649(5) 1.1732(4) 0.0555(18) Uani 1 1 d . . .
H64 H 0.3290 0.1617 1.2257 0.067 Uiso 1 1 calc R . .
C65 C 0.2771(2) 0.1875(5) 1.1219(4) 0.0566(18) Uani 1 1 d . . .
H65 H 0.2588 0.1993 1.1391 0.068 Uiso 1 1 calc R . .
C66 C 0.26099(19) 0.1935(5) 1.0451(3) 0.0427(15) Uani 1 1 d . . .
H66 H 0.2322 0.2112 1.0103 0.051 Uiso 1 1 calc R . .
C67 C 0.25439(17) 0.3181(4) 0.9043(3) 0.0339(13) Uani 1 1 d . . .
C68 C 0.2849(2) 0.3839(4) 0.9578(4) 0.0476(15) Uani 1 1 d . . .
H68 H 0.3097 0.3597 1.0024 0.057 Uiso 1 1 calc R . .
C69 C 0.2785(2) 0.4851(5) 0.9449(4) 0.0563(18) Uani 1 1 d . . .
H69 H 0.2988 0.5297 0.9816 0.068 Uiso 1 1 calc R . .
C70 C 0.2439(3) 0.5209(5) 0.8809(4) 0.0559(18) Uani 1 1 d . . .
H70 H 0.2402 0.5899 0.8722 0.067 Uiso 1 1 calc R . .
C71 C 0.2138(2) 0.4561(5) 0.8285(4) 0.0533(17) Uani 1 1 d . . .
H71 H 0.1890 0.4805 0.7842 0.064 Uiso 1 1 calc R . .
C72 C 0.21981(19) 0.3558(4) 0.8403(3) 0.0409(14) Uani 1 1 d . . .
H72 H 0.1993 0.3121 0.8029 0.049 Uiso 1 1 calc R . .
N1 N 0.35808(13) 0.1933(3) 0.7482(2) 0.0337(10) Uani 1 1 d . . .
N2 N 0.39412(13) -0.2256(3) 0.9612(2) 0.0300(10) Uani 1 1 d . . .
O1 O 0.51426(13) -0.2427(3) 1.0399(3) 0.0509(11) Uani 1 1 d . . .
O2 O 0.46567(14) 0.0371(4) 1.0812(3) 0.0573(12) Uani 1 1 d . . .
O3 O 0.50149(16) -0.2630(3) 0.8584(3) 0.0597(13) Uani 1 1 d . . .
O4 O 0.43221(15) -0.0195(4) 0.6885(2) 0.0609(13) Uani 1 1 d . . .
O5 O 0.24924(14) -0.2231(3) 0.7591(3) 0.0504(11) Uani 1 1 d . . .
O6 O 0.19488(13) 0.0701(3) 0.6589(2) 0.0493(11) Uani 1 1 d . . .
O7 O 0.38110(15) 0.2405(4) 0.9627(3) 0.0703(15) Uani 1 1 d . . .
O8 O 0.26028(15) 0.2808(3) 0.7489(3) 0.0538(12) Uani 1 1 d . . .
O9 O 0.4758(3) 0.4425(8) 0.1542(6) 0.153(3) Uiso 1 1 d . . .
C73 C 0.4604(5) 0.3418(12) 0.1256(10) 0.177(6) Uiso 1 1 d . . .
H73A H 0.4833 0.2924 0.1521 0.213 Uiso 1 1 calc R . .
H73B H 0.4475 0.3371 0.0703 0.213 Uiso 1 1 calc R . .
C74 C 0.4252(5) 0.3296(10) 0.1466(9) 0.156(5) Uiso 1 1 d D . .
H74A H 0.3967 0.3244 0.0994 0.187 Uiso 1 1 calc R . .
H74B H 0.4308 0.2684 0.1761 0.187 Uiso 1 1 calc R . .
C75 C 0.4263(5) 0.4099(11) 0.1888(9) 0.170(6) Uiso 1 1 d D . .
H75A H 0.4270 0.3889 0.2344 0.204 Uiso 1 1 calc R . .
H75B H 0.4020 0.4548 0.1581 0.204 Uiso 1 1 calc R . .
C76 C 0.4685(4) 0.4567(10) 0.2094(8) 0.140(5) Uiso 1 1 d . . .
H76A H 0.4677 0.5283 0.2177 0.167 Uiso 1 1 calc R . .
H76B H 0.4920 0.4276 0.2573 0.167 Uiso 1 1 calc R . .
O10 O 0.46844(18) 0.6401(4) 0.4384(3) 0.0828(16) Uiso 1 1 d . . .
C77 C 0.4911(3) 0.6337(6) 0.4021(5) 0.079(2) Uiso 1 1 d . . .
H77A H 0.5117 0.6885 0.4186 0.095 Uiso 1 1 calc R . .
H77B H 0.4713 0.6369 0.3464 0.095 Uiso 1 1 calc R . .
C78 C 0.5132(4) 0.5389(9) 0.4246(7) 0.127(4) Uiso 1 1 d . . .
H78A H 0.5174 0.5128 0.3853 0.152 Uiso 1 1 calc R . .
H78B H 0.5411 0.5440 0.4733 0.152 Uiso 1 1 calc R . .
C79 C 0.4837(5) 0.4790(10) 0.4318(9) 0.147(5) Uiso 1 1 d . . .
H79A H 0.4630 0.4475 0.3826 0.177 Uiso 1 1 calc R . .
H79B H 0.4993 0.4264 0.4697 0.177 Uiso 1 1 calc R . .
C80 C 0.4621(4) 0.5396(8) 0.4547(7) 0.110(3) Uiso 1 1 d . . .
H80A H 0.4741 0.5313 0.5095 0.132 Uiso 1 1 calc R . .
H80B H 0.4315 0.5231 0.4260 0.132 Uiso 1 1 calc R . .
O11 O 0.1895(2) 0.4781(4) 0.0749(4) 0.0900(18) Uiso 1 1 d . . .
C81 C 0.2207(5) 0.4673(13) 0.1559(9) 0.175(6) Uiso 1 1 d . . .
H81A H 0.2190 0.5251 0.1827 0.210 Uiso 1 1 calc R . .
H81B H 0.2139 0.4080 0.1744 0.210 Uiso 1 1 calc R . .
C82 C 0.2628(3) 0.4590(8) 0.1736(6) 0.097(3) Uiso 1 1 d . . .
H82A H 0.2728 0.3900 0.1860 0.117 Uiso 1 1 calc R . .
H82B H 0.2824 0.5014 0.2173 0.117 Uiso 1 1 calc R . .
C83 C 0.2601(4) 0.4913(9) 0.1056(7) 0.115(4) Uiso 1 1 d . . .
H83A H 0.2703 0.5600 0.1119 0.139 Uiso 1 1 calc R . .
H83B H 0.2782 0.4491 0.0962 0.139 Uiso 1 1 calc R . .
C84 C 0.2169(4) 0.4852(9) 0.0428(7) 0.122(4) Uiso 1 1 d . . .
H84A H 0.2127 0.4263 0.0117 0.147 Uiso 1 1 calc R . .
H84B H 0.2091 0.5443 0.0104 0.147 Uiso 1 1 calc R . .
O12 O 0.1479(2) 0.8545(5) 0.4551(4) 0.102(2) Uiso 1 1 d . . .
C85 C 0.1051(5) 0.8881(12) 0.4247(9) 0.169(6) Uiso 1 1 d . . .
H85A H 0.0840 0.8356 0.3957 0.203 Uiso 1 1 calc R . .
H85B H 0.0981 0.9468 0.3920 0.203 Uiso 1 1 calc R . .
C86 C 0.1079(8) 0.9133(17) 0.4989(13) 0.248(10) Uiso 1 1 d . . .
H86A H 0.1197 0.9800 0.5174 0.298 Uiso 1 1 calc R . .
H86B H 0.0798 0.9088 0.4921 0.298 Uiso 1 1 calc R . .
C87 C 0.1357(6) 0.8395(16) 0.5485(12) 0.227(9) Uiso 1 1 d D . .
H87A H 0.1509 0.8605 0.6021 0.273 Uiso 1 1 calc R . .
H87B H 0.1206 0.7769 0.5421 0.273 Uiso 1 1 calc R . .
C88 C 0.1630(5) 0.8317(13) 0.5231(10) 0.186(7) Uiso 1 1 d D . .
H88A H 0.1880 0.8740 0.5557 0.223 Uiso 1 1 calc R . .
H88B H 0.1732 0.7629 0.5308 0.223 Uiso 1 1 calc R . .

loop_
_atom_site_aniso_label
_atom_site_aniso_U_11
_atom_site_aniso_U_22
_atom_site_aniso_U_33
_atom_site_aniso_U_23
_atom_site_aniso_U_13
_atom_site_aniso_U_12
Fe1 0.0240(4) 0.0305(4) 0.0262(4) 0.0004(3) 0.0149(3) 0.0009(3)
Fe2 0.0260(4) 0.0326(4) 0.0274(4) -0.0022(3) 0.0167(3) -0.0011(3)
Fe3 0.0257(4) 0.0348(4) 0.0272(4) 0.0001(3) 0.0160(3) 0.0021(3)
Fe4 0.0276(4) 0.0351(4) 0.0306(4) 0.0000(3) 0.0184(3) 0.0012(3)
S1 0.0259(7) 0.0314(7) 0.0297(7) 0.0002(6) 0.0160(6) 0.0008(5)
S2 0.0313(7) 0.0375(8) 0.0312(7) 0.0001(6) 0.0206(6) 0.0036(6)
S3 0.0249(7) 0.0332(7) 0.0310(7) 0.0006(6) 0.0167(6) -0.0009(5)
S4 0.0259(7) 0.0373(8) 0.0295(7) -0.0005(6) 0.0157(6) 0.0031(6)
P1 0.0247(7) 0.0317(7) 0.0264(7) -0.0010(6) 0.0151(6) 0.0003(5)
P2 0.0271(7) 0.0319(8) 0.0280(7) -0.0014(6) 0.0174(6) 0.0000(6)
P3 0.0240(7) 0.0343(8) 0.0277(7) -0.0003(6) 0.0150(6) -0.0001(6)
P4 0.0266(7) 0.0331(8) 0.0300(7) -0.0013(6) 0.0163(6) 0.0011(6)
C1 0.018(3) 0.040(3) 0.039(3) -0.004(3) 0.012(2) -0.006(2)
C2 0.022(3) 0.050(4) 0.034(3) 0.000(3) 0.015(3) -0.003(2)
C3 0.039(3) 0.030(3) 0.047(3) -0.002(3) 0.031(3) 0.003(2)
C4 0.024(3) 0.057(4) 0.039(4) -0.001(3) 0.019(3) -0.002(3)
C5 0.036(3) 0.042(4) 0.031(3) 0.004(3) 0.017(3) 0.002(3)
C6 0.033(3) 0.044(3) 0.041(3) -0.001(3) 0.027(3) 0.004(3)
C7 0.035(3) 0.053(4) 0.048(4) -0.007(3) 0.028(3) -0.003(3)
C8 0.041(3) 0.039(3) 0.045(3) 0.001(3) 0.030(3) 0.006(3)
C9 0.030(3) 0.034(3) 0.039(3) 0.002(2) 0.023(3) 0.007(2)
C10 0.029(3) 0.047(3) 0.035(3) 0.012(3) 0.018(3) 0.004(3)
C11 0.045(4) 0.041(3) 0.042(3) 0.003(3) 0.031(3) 0.002(3)
C12 0.041(3) 0.042(3) 0.029(3) -0.003(2) 0.021(3) 0.002(3)
C13 0.039(3) 0.055(4) 0.043(4) 0.015(3) 0.020(3) 0.013(3)
C14 0.048(4) 0.051(4) 0.071(5) 0.008(4) 0.031(4) 0.014(3)
C15 0.055(4) 0.055(4) 0.057(4) 0.020(3) 0.033(4) 0.006(3)
C16 0.034(3) 0.038(3) 0.032(3) -0.009(2) 0.020(3) -0.010(2)
C17 0.034(3) 0.038(3) 0.042(3) -0.002(3) 0.023(3) 0.000(2)
C18 0.036(3) 0.034(3) 0.043(3) 0.006(3) 0.024(3) 0.005(2)
C19 0.025(3) 0.037(3) 0.042(3) 0.005(3) 0.021(3) 0.003(2)
C20 0.047(4) 0.043(4) 0.044(3) 0.014(3) 0.027(3) 0.013(3)
C21 0.051(4) 0.086(6) 0.049(4) 0.022(4) 0.023(4) 0.016(4)
C22 0.074(5) 0.042(4) 0.077(5) 0.021(4) 0.051(4) 0.007(3)
C23 0.030(3) 0.038(3) 0.031(3) -0.002(2) 0.019(3) -0.002(2)
C24 0.030(3) 0.028(3) 0.023(3) -0.005(2) 0.012(2) -0.001(2)
C25 0.041(3) 0.048(4) 0.038(3) 0.007(3) 0.025(3) 0.008(3)
C26 0.044(4) 0.053(4) 0.029(3) 0.006(3) 0.022(3) 0.004(3)
C27 0.050(4) 0.040(3) 0.032(3) 0.009(3) 0.018(3) 0.005(3)
C28 0.031(3) 0.041(3) 0.040(3) 0.007(3) 0.016(3) 0.006(3)
C29 0.034(3) 0.030(3) 0.037(3) -0.002(2) 0.022(3) -0.002(2)
C30 0.038(3) 0.034(3) 0.025(3) 0.002(2) 0.019(3) 0.000(2)
C31 0.030(3) 0.042(3) 0.034(3) 0.001(3) 0.016(3) 0.003(2)
C32 0.033(3) 0.041(3) 0.030(3) -0.005(3) 0.013(3) -0.007(3)
C33 0.057(4) 0.039(3) 0.029(3) -0.006(3) 0.023(3) -0.013(3)
C34 0.044(4) 0.038(3) 0.035(3) 0.001(3) 0.020(3) 0.004(3)
C35 0.032(3) 0.034(3) 0.028(3) -0.004(2) 0.014(3) 0.000(2)
C36 0.035(3) 0.034(3) 0.042(3) -0.003(2) 0.030(3) -0.005(2)
C37 0.054(4) 0.051(4) 0.033(3) 0.000(3) 0.024(3) -0.015(3)
C38 0.076(5) 0.056(4) 0.048(4) -0.010(4) 0.032(4) -0.030(4)
C39 0.077(5) 0.042(4) 0.065(5) -0.007(3) 0.041(4) -0.024(4)
C40 0.061(5) 0.049(4) 0.062(4) 0.027(4) 0.030(4) 0.006(3)
C41 0.035(3) 0.049(4) 0.045(4) 0.002(3) 0.018(3) -0.002(3)
C42 0.034(3) 0.044(3) 0.038(3) 0.004(3) 0.026(3) 0.002(3)
C43 0.033(4) 0.103(6) 0.041(4) -0.020(4) 0.020(3) 0.006(4)
C44 0.039(4) 0.133(7) 0.046(4) -0.018(4) 0.026(3) 0.020(4)
C45 0.065(5) 0.071(5) 0.061(4) -0.001(4) 0.048(4) 0.015(4)
C46 0.060(5) 0.081(5) 0.045(4) -0.016(4) 0.040(4) -0.003(4)
C47 0.047(4) 0.059(4) 0.038(3) -0.017(3) 0.027(3) -0.006(3)
C48 0.028(3) 0.035(3) 0.036(3) 0.002(2) 0.020(3) -0.001(2)
C49 0.025(3) 0.046(3) 0.025(3) -0.001(2) 0.011(2) -0.011(2)
C50 0.041(3) 0.047(4) 0.035(3) 0.003(3) 0.025(3) 0.002(3)
C51 0.040(4) 0.070(5) 0.038(3) -0.005(3) 0.021(3) -0.013(3)
C52 0.046(4) 0.051(4) 0.028(3) 0.013(3) 0.014(3) -0.002(3)
C53 0.060(4) 0.041(4) 0.036(3) 0.004(3) 0.024(3) -0.003(3)
C54 0.033(3) 0.041(3) 0.037(3) -0.001(3) 0.019(3) -0.001(3)
C55 0.030(3) 0.029(3) 0.032(3) 0.007(2) 0.017(3) -0.001(2)
C56 0.028(3) 0.054(4) 0.041(3) -0.004(3) 0.019(3) -0.002(3)
C57 0.027(3) 0.072(5) 0.041(4) 0.008(3) 0.016(3) 0.004(3)
C58 0.030(3) 0.062(4) 0.039(3) 0.010(3) 0.012(3) -0.009(3)
C59 0.040(4) 0.048(4) 0.056(4) -0.009(3) 0.016(3) -0.010(3)
C60 0.037(3) 0.044(4) 0.040(3) -0.003(3) 0.015(3) 0.000(3)
C61 0.035(3) 0.039(3) 0.031(3) -0.007(2) 0.018(3) 0.000(2)
C62 0.039(3) 0.055(4) 0.029(3) 0.004(3) 0.014(3) 0.008(3)
C63 0.052(4) 0.062(4) 0.031(3) 0.002(3) 0.011(3) 0.009(3)
C64 0.072(5) 0.060(4) 0.032(3) 0.000(3) 0.027(4) -0.007(4)
C65 0.066(5) 0.078(5) 0.036(4) -0.006(3) 0.034(4) 0.002(4)
C66 0.044(4) 0.057(4) 0.030(3) 0.000(3) 0.023(3) 0.007(3)
C67 0.037(3) 0.038(3) 0.035(3) -0.006(2) 0.025(3) -0.004(2)
C68 0.041(4) 0.033(3) 0.051(4) -0.001(3) 0.014(3) -0.005(3)
C69 0.065(5) 0.044(4) 0.053(4) -0.007(3) 0.028(4) -0.008(3)
C70 0.090(6) 0.027(3) 0.063(5) 0.001(3) 0.050(5) 0.002(3)
C71 0.053(4) 0.054(4) 0.044(4) 0.008(3) 0.021(3) 0.016(3)
C72 0.042(3) 0.029(3) 0.042(3) -0.003(3) 0.017(3) 0.001(3)
N1 0.025(2) 0.039(3) 0.032(2) 0.008(2) 0.012(2) 0.005(2)
N2 0.028(2) 0.033(2) 0.029(2) 0.0046(19) 0.015(2) 0.0001(19)
O1 0.039(2) 0.033(2) 0.061(3) 0.009(2) 0.015(2) 0.0035(19)
O2 0.047(3) 0.088(4) 0.048(3) -0.020(2) 0.033(2) -0.004(2)
O3 0.073(3) 0.037(3) 0.097(4) -0.001(3) 0.065(3) 0.001(2)
O4 0.046(3) 0.101(4) 0.037(3) 0.003(3) 0.023(2) 0.004(3)
O5 0.053(3) 0.043(3) 0.061(3) -0.009(2) 0.035(2) -0.004(2)
O6 0.040(2) 0.069(3) 0.041(3) 0.017(2) 0.023(2) 0.015(2)
O7 0.055(3) 0.097(4) 0.069(3) -0.041(3) 0.041(3) -0.029(3)
O8 0.075(3) 0.046(3) 0.060(3) 0.015(2) 0.050(3) 0.019(2)

loop_
_atom_type_symbol
_atom_type_description
_atom_type_scat_dispersion_real
_atom_type_scat_dispersion_imag
_atom_type_scat_source
C C 0.0033 0.0016 'International Tables Vol C Tables 4.2.6.8 and 6.1.1.4'
H H 0.0000 0.0000 'International Tables Vol C Tables 4.2.6.8 and 6.1.1.4'
N N 0.0061 0.0033 'International Tables Vol C Tables 4.2.6.8 and 6.1.1.4'
O O 0.0106 0.0060 'International Tables Vol C Tables 4.2.6.8 and 6.1.1.4'
P P 0.1023 0.0942 'International Tables Vol C Tables 4.2.6.8 and 6.1.1.4'
S S 0.1246 0.1234 'International Tables Vol C Tables 4.2.6.8 and 6.1.1.4'
Fe Fe 0.3463 0.8444 'International Tables Vol C Tables 4.2.6.8 and 6.1.1.4'

loop_
_geom_angle_atom_site_label_1
_geom_angle_atom_site_label_2
_geom_angle_atom_site_label_3
_geom_angle
_geom_angle_site_symmetry_1
_geom_angle_site_symmetry_3
_geom_angle_publ_flag
C1 Fe1 C2 100.4(3) . . ?
C1 Fe1 P1 88.63(17) . . ?
C2 Fe1 P1 101.44(18) . . ?
C1 Fe1 S3 91.78(18) . . ?
C2 Fe1 S3 105.58(18) . . ?
P1 Fe1 S3 152.43(6) . . ?
C1 Fe1 S1 158.20(19) . . ?
C2 Fe1 S1 101.25(19) . . ?
P1 Fe1 S1 89.69(5) . . ?
S3 Fe1 S1 79.88(5) . . ?
C1 Fe1 Fe2 102.60(19) . . ?
C2 Fe1 Fe2 150.53(18) . . ?
P1 Fe1 Fe2 97.32(4) . . ?
S3 Fe1 Fe2 55.73(4) . . ?
S1 Fe1 Fe2 56.10(4) . . ?
C3 Fe2 C4 100.5(3) . . ?
C3 Fe2 P2 89.72(18) . . ?
C4 Fe2 P2 100.83(18) . . ?
C3 Fe2 S3 92.27(17) . . ?
C4 Fe2 S3 105.96(17) . . ?
P2 Fe2 S3 152.28(6) . . ?
C3 Fe2 S1 155.00(19) . . ?
C4 Fe2 S1 104.5(2) . . ?
P2 Fe2 S1 86.40(5) . . ?
S3 Fe2 S1 80.21(5) . . ?
C3 Fe2 Fe1 99.83(18) . . ?
C4 Fe2 Fe1 153.40(18) . . ?
P2 Fe2 Fe1 96.20(5) . . ?
S3 Fe2 Fe1 56.22(4) . . ?
S1 Fe2 Fe1 56.21(4) . . ?
C6 Fe3 C5 100.4(3) . . ?
C6 Fe3 P3 89.51(17) . . ?
C5 Fe3 P3 103.58(19) . . ?
C6 Fe3 S2 92.70(18) . . ?
C5 Fe3 S2 102.73(19) . . ?
P3 Fe3 S2 152.73(6) . . ?
C6 Fe3 S4 153.8(2) . . ?
C5 Fe3 S4 105.69(18) . . ?
P3 Fe3 S4 86.13(5) . . ?
S2 Fe3 S4 79.98(5) . . ?
C6 Fe3 Fe4 99.03(19) . . ?
C5 Fe3 Fe4 151.76(19) . . ?
P3 Fe3 Fe4 96.83(5) . . ?
S2 Fe3 Fe4 55.98(4) . . ?
S4 Fe3 Fe4 56.05(4) . . ?
C8 Fe4 C7 96.9(3) . . ?
C8 Fe4 P4 90.43(18) . . ?
C7 Fe4 P4 100.94(18) . . ?
C8 Fe4 S2 92.14(18) . . ?
C7 Fe4 S2 105.04(19) . . ?
P4 Fe4 S2 153.37(6) . . ?
C8 Fe4 S4 157.9(2) . . ?
C7 Fe4 S4 105.0(2) . . ?
P4 Fe4 S4 87.46(5) . . ?
S2 Fe4 S4 80.33(5) . . ?
C8 Fe4 Fe3 102.1(2) . . ?
C7 Fe4 Fe3 153.3(2) . . ?
P4 Fe4 Fe3 97.50(5) . . ?
S2 Fe4 Fe3 56.08(4) . . ?
S4 Fe4 Fe3 56.58(4) . . ?
C9 S1 Fe2 113.46(19) . . ?
C9 S1 Fe1 110.74(18) . . ?
Fe2 S1 Fe1 67.69(4) . . ?
C12 S2 Fe4 115.82(19) . . ?
C12 S2 Fe3 114.42(19) . . ?
Fe4 S2 Fe3 67.94(4) . . ?
C16 S3 Fe2 114.79(17) . . ?
C16 S3 Fe1 116.75(19) . . ?
Fe2 S3 Fe1 68.05(4) . . ?
C19 S4 Fe4 111.11(18) . . ?
C19 S4 Fe3 114.74(19) . . ?
Fe4 S4 Fe3 67.38(5) . . ?
C30 P1 C24 100.2(2) . . ?
C30 P1 C23 102.9(2) . . ?
C24 P1 C23 102.8(2) . . ?
C30 P1 Fe1 122.76(18) . . ?
C24 P1 Fe1 115.67(18) . . ?
C23 P1 Fe1 110.06(18) . . ?
C36 P2 C42 100.7(2) . . ?
C36 P2 C23 105.2(3) . . ?
C42 P2 C23 101.5(2) . . ?
C36 P2 Fe2 120.02(18) . . ?
C42 P2 Fe2 117.51(19) . . ?
C23 P2 Fe2 109.68(17) . . ?
C55 P3 C48 100.8(2) . . ?
C55 P3 C49 99.4(2) . . ?
C48 P3 C49 106.4(3) . . ?
C55 P3 Fe3 119.53(18) . . ?
C48 P3 Fe3 109.96(17) . . ?
C49 P3 Fe3 118.66(19) . . ?
C61 P4 C48 103.3(3) . . ?
C61 P4 C67 101.1(2) . . ?
C48 P4 C67 103.9(2) . . ?
C61 P4 Fe4 122.43(18) . . ?
C48 P4 Fe4 110.87(18) . . ?
C67 P4 Fe4 113.32(17) . . ?
O1 C1 Fe1 178.7(5) . . ?
O2 C2 Fe1 178.9(5) . . ?
O3 C3 Fe2 178.1(5) . . ?
O4 C4 Fe2 179.7(6) . . ?
O5 C5 Fe3 176.3(5) . . ?
O6 C6 Fe3 179.1(5) . . ?
O7 C7 Fe4 178.8(7) . . ?
O8 C8 Fe4 178.5(5) . . ?
C10 C9 S1 111.3(4) . . ?
N1 C10 C9 109.4(4) . . ?
N1 C11 C12 113.1(4) . . ?
C11 C12 S2 110.4(4) . . ?
N1 C13 C14 110.1(5) . . ?
N1 C13 C15 114.6(5) . . ?
C14 C13 C15 111.9(6) . . ?
C17 C16 S3 109.8(4) . . ?
N2 C17 C16 113.1(4) . . ?
N2 C18 C19 109.1(4) . . ?
C18 C19 S4 112.8(4) . . ?
N2 C20 C22 114.1(5) . . ?
N2 C20 C21 110.1(5) . . ?
C22 C20 C21 110.9(5) . . ?
P1 C23 P2 111.6(3) . . ?
C29 C24 C25 118.4(5) . . ?
C29 C24 P1 123.4(4) . . ?
C25 C24 P1 118.2(4) . . ?
C26 C25 C24 121.2(5) . . ?
C25 C26 C27 120.4(5) . . ?
C28 C27 C26 119.5(5) . . ?
C27 C28 C29 120.9(5) . . ?
C24 C29 C28 119.7(5) . . ?
C35 C30 C31 118.5(5) . . ?
C35 C30 P1 121.7(4) . . ?
C31 C30 P1 119.8(4) . . ?
C32 C31 C30 120.8(5) . . ?
C33 C32 C31 119.2(5) . . ?
C32 C33 C34 121.7(5) . . ?
C33 C34 C35 119.1(5) . . ?
C30 C35 C34 120.6(5) . . ?
C37 C36 C41 117.4(5) . . ?
C37 C36 P2 123.2(5) . . ?
C41 C36 P2 119.2(4) . . ?
C38 C37 C36 122.0(6) . . ?
C37 C38 C39 119.5(7) . . ?
C40 C39 C38 120.0(6) . . ?
C39 C40 C41 119.7(6) . . ?
C40 C41 C36 121.3(6) . . ?
C43 C42 C47 117.9(5) . . ?
C43 C42 P2 122.5(5) . . ?
C47 C42 P2 119.6(4) . . ?
C42 C43 C44 121.2(6) . . ?
C45 C44 C43 119.7(6) . . ?
C46 C45 C44 119.8(6) . . ?
C45 C46 C47 120.6(6) . . ?
C46 C47 C42 120.8(6) . . ?
P4 C48 P3 114.1(3) . . ?
C50 C49 C54 120.0(5) . . ?
C50 C49 P3 121.5(5) . . ?
C54 C49 P3 118.4(4) . . ?
C49 C50 C51 119.7(6) . . ?
C52 C51 C50 119.8(6) . . ?
C53 C52 C51 119.7(6) . . ?
C52 C53 C54 121.4(6) . . ?
C53 C54 C49 119.3(5) . . ?
C60 C55 C56 118.2(5) . . ?
C60 C55 P3 120.2(4) . . ?
C56 C55 P3 121.5(4) . . ?
C55 C56 C57 120.4(6) . . ?
C58 C57 C56 120.8(6) . . ?
C57 C58 C59 119.1(6) . . ?
C58 C59 C60 120.7(6) . . ?
C55 C60 C59 120.8(6) . . ?
C66 C61 C62 117.9(5) . . ?
C66 C61 P4 120.3(4) . . ?
C62 C61 P4 121.6(4) . . ?
C61 C62 C63 120.3(6) . . ?
C64 C63 C62 120.3(6) . . ?
C63 C64 C65 120.0(6) . . ?
C64 C65 C66 121.2(6) . . ?
C61 C66 C65 120.2(6) . . ?
C72 C67 C68 118.4(5) . . ?
C72 C67 P4 123.1(4) . . ?
C68 C67 P4 118.0(4) . . ?
C69 C68 C67 119.4(6) . . ?
C70 C69 C68 121.2(6) . . ?
C69 C70 C71 119.3(6) . . ?
C72 C71 C70 120.2(6) . . ?
C67 C72 C71 121.5(6) . . ?
C13 N1 C10 115.0(4) . . ?
C13 N1 C11 113.7(4) . . ?
C10 N1 C11 111.5(4) . . ?
C17 N2 C20 112.6(4) . . ?
C17 N2 C18 111.6(4) . . ?
C20 N2 C18 115.5(4) . . ?
C76 O9 C73 105.4(11) . . ?
O9 C73 C74 100.3(11) . . ?
C75 C74 C73 110.7(13) . . ?
C74 C75 C76 99.6(12) . . ?
O9 C76 C75 111.4(12) . . ?
C77 O10 C80 107.1(7) . . ?
O10 C77 C78 106.4(8) . . ?
C79 C78 C77 101.1(11) . . ?
C80 C79 C78 109.1(12) . . ?
C79 C80 O10 105.2(10) . . ?
C81 O11 C84 102.8(9) . . ?
C82 C81 O11 112.6(12) . . ?
C81 C82 C83 104.7(11) . . ?
C84 C83 C82 108.8(10) . . ?
C83 C84 O11 107.5(10) . . ?
C88 O12 C85 106.4(11) . . ?
O12 C85 C86 100.4(14) . . ?
C87 C86 C85 101.7(18) . . ?
C88 C87 C86 100.0(18) . . ?
O12 C88 C87 116.7(17) . . ?

loop_
_geom_bond_atom_site_label_1
_geom_bond_atom_site_label_2
_geom_bond_distance
_geom_bond_site_symmetry_2
_geom_bond_publ_flag
Fe1 C1 1.750(6) . ?
Fe1 C2 1.791(6) . ?
Fe1 P1 2.2105(15) . ?
Fe1 S3 2.2622(15) . ?
Fe1 S1 2.2674(15) . ?
Fe1 Fe2 2.5242(9) . ?
Fe2 C3 1.752(6) . ?
Fe2 C4 1.772(6) . ?
Fe2 P2 2.2128(15) . ?
Fe2 S3 2.2490(14) . ?
Fe2 S1 2.2647(15) . ?
Fe3 C6 1.750(6) . ?
Fe3 C5 1.757(6) . ?
Fe3 P3 2.2291(14) . ?
Fe3 S2 2.2565(14) . ?
Fe3 S4 2.2787(15) . ?
Fe3 Fe4 2.5202(11) . ?
Fe4 C8 1.750(6) . ?
Fe4 C7 1.768(6) . ?
Fe4 P4 2.2038(15) . ?
Fe4 S2 2.2540(15) . ?
Fe4 S4 2.2648(15) . ?
S1 C9 1.838(5) . ?
S2 C12 1.823(5) . ?
S3 C16 1.828(5) . ?
S4 C19 1.840(5) . ?
P1 C30 1.830(5) . ?
P1 C24 1.833(5) . ?
P1 C23 1.837(5) . ?
P2 C36 1.819(5) . ?
P2 C42 1.833(5) . ?
P2 C23 1.849(5) . ?
P3 C55 1.829(5) . ?
P3 C48 1.838(5) . ?
P3 C49 1.841(5) . ?
P4 C61 1.821(5) . ?
P4 C48 1.825(5) . ?
P4 C67 1.828(6) . ?
C1 O1 1.159(7) . ?
C2 O2 1.139(7) . ?
C3 O3 1.145(6) . ?
C4 O4 1.169(7) . ?
C5 O5 1.164(7) . ?
C6 O6 1.165(7) . ?
C7 O7 1.139(7) . ?
C8 O8 1.167(7) . ?
C9 C10 1.518(7) . ?
C10 N1 1.462(7) . ?
C11 N1 1.468(7) . ?
C11 C12 1.524(7) . ?
C13 N1 1.459(7) . ?
C13 C14 1.519(9) . ?
C13 C15 1.531(9) . ?
C16 C17 1.519(7) . ?
C17 N2 1.461(7) . ?
C18 N2 1.465(7) . ?
C18 C19 1.512(7) . ?
C20 N2 1.464(7) . ?
C20 C22 1.539(9) . ?
C20 C21 1.543(9) . ?
C24 C29 1.388(7) . ?
C24 C25 1.401(7) . ?
C25 C26 1.370(8) . ?
C26 C27 1.381(8) . ?
C27 C28 1.372(8) . ?
C28 C29 1.402(8) . ?
C30 C35 1.388(7) . ?
C30 C31 1.408(7) . ?
C31 C32 1.385(8) . ?
C32 C33 1.370(8) . ?
C33 C34 1.379(8) . ?
C34 C35 1.398(8) . ?
C36 C37 1.391(8) . ?
C36 C41 1.391(8) . ?
C37 C38 1.373(8) . ?
C38 C39 1.393(10) . ?
C39 C40 1.372(10) . ?
C40 C41 1.391(9) . ?
C42 C43 1.374(8) . ?
C42 C47 1.391(8) . ?
C43 C44 1.391(8) . ?
C44 C45 1.385(10) . ?
C45 C46 1.350(9) . ?
C46 C47 1.388(8) . ?
C49 C50 1.376(7) . ?
C49 C54 1.404(8) . ?
C50 C51 1.410(8) . ?
C51 C52 1.387(9) . ?
C52 C53 1.370(8) . ?
C53 C54 1.380(8) . ?
C55 C60 1.372(8) . ?
C55 C56 1.395(8) . ?
C56 C57 1.400(8) . ?
C57 C58 1.356(9) . ?
C58 C59 1.381(9) . ?
C59 C60 1.394(8) . ?
C61 C66 1.386(7) . ?
C61 C62 1.398(8) . ?
C62 C63 1.404(8) . ?
C63 C64 1.352(9) . ?
C64 C65 1.361(9) . ?
C65 C66 1.389(8) . ?
C67 C72 1.362(8) . ?
C67 C68 1.405(8) . ?
C68 C69 1.397(9) . ?
C69 C70 1.353(10) . ?
C70 C71 1.382(10) . ?
C71 C72 1.380(8) . ?
O9 C76 1.349(14) . ?
O9 C73 1.479(15) . ?
C73 C74 1.619(18) . ?
C74 C75 1.394(9) . ?
C75 C76 1.537(18) . ?
O10 C77 1.429(9) . ?
O10 C80 1.460(11) . ?
C77 C78 1.464(13) . ?
C78 C79 1.453(16) . ?
C79 C80 1.418(16) . ?
O11 C81 1.457(16) . ?
O11 C84 1.514(13) . ?
C81 C82 1.420(17) . ?
C82 C83 1.452(14) . ?
C83 C84 1.434(14) . ?
O12 C88 1.258(17) . ?
O12 C85 1.447(15) . ?
C85 C86 1.55(2) . ?
C86 C87 1.41(2) . ?
C87 C88 1.402(9) . ?
